data_1562615
loop_
_publ_author_name
'Zibrov, Igor P.'
'Filonenko, Vladimir P.'
'Zakharov, Nikolai D.'
'Werner, Peter'
'Drobot, Dmitrii V.'
'Nikishina, Elena E.'
'Lebedeva, Elena N.'

_publ_section_title
;
 New high pressure rare earth tantalates RExTa2O5+1.5x (RE=La, Eu, Yb)
;
_journal_name_full 'Journal of Solid State Chemistry'
_journal_page_first 240
_journal_page_last 246
_journal_paper_doi 10.1016/j.jssc.2013.03.057
_journal_volume 203
_journal_year 2013
_chemical_formula_structural 'LA0.075 TA2 O5.113 (H2O)0.47'
_chemical_formula_sum 'La0.11 O8.7 Ta3'
_chemical_formula_weight 697.76
_chemical_name_common 'Lanthanum Tantalate Hydrate'
_space_group_IT_number 72
_space_group_name_Hall '-I 2 2c'
_space_group_name_H-M_alt 'I b a m'
_symmetry_cell_setting orthorhombic
_symmetry_space_group_name_Hall '-I 2 2c'
_symmetry_space_group_name_H-M 'I b a m'
_cell_angle_alpha 90.0
_cell_angle_beta 90.0
_cell_angle_gamma 90.0
_cell_formula_units_Z 4
_cell_length_a 10.87288(11)
_cell_length_b 7.26110(7)
_cell_length_c 6.84009(5)
_cell_measurement_temperature 298(2)
_cell_volume 540.019(9)
_computing_structure_refinement GSAS
_diffrn_ambient_temperature 298
_diffrn_detector 'imaging plate'
_diffrn_measurement_device_type 'Imaging Plate Guinier Camera 670 (Huber)'
_diffrn_radiation_monochromator 'Primary, curved Ge (111)'
_diffrn_radiation_polarisn_ratio 0.8
_diffrn_radiation_probe x-ray
_diffrn_radiation_type 'Cu K\a~1~'
_diffrn_radiation_wavelength 1.5406
_diffrn_source 'sealed X-ray tube'
_diffrn_source_target Cu
_exptl_absorpt_correction_T_max 1.00000
_exptl_absorpt_correction_T_min 1.00000
_exptl_absorpt_process_details
;   GSAS Absorption/surface roughness correction: function number 0
 No correction is applied.
;
_exptl_crystal_density_diffrn 8.582
_exptl_crystal_density_method 'not measured'
_pd_calc_method 'Rietveld Refinement'
_pd_char_colour grey
_pd_instr_location ' ?'
_pd_meas_2theta_range_inc 0.005
_pd_meas_2theta_range_max 100.495
_pd_meas_2theta_range_min 3.0
_pd_meas_number_of_points 19500
_pd_meas_scan_method fixed
_pd_phase_name 'from C:/GSAS/MyWork/TALA993.EXP'
_pd_prep_cool_rate 100
_pd_prep_pressure 7000000
_pd_prep_temperature 1323
_pd_proc_2theta_range_inc 0.005
_pd_proc_2theta_range_max 100.50619
_pd_proc_2theta_range_min 3.01119
_pd_proc_info_datetime 2013-03-02T13:13:30
_pd_proc_info_excluded_regions ' ?'
_pd_proc_ls_background_function
;   GSAS Background function number 1 with 30 terms.
 Shifted Chebyshev function of 1st kind
      1:    267.077     2:   -84.6887     3:    32.2442     4:   0.958115    
      5:   -11.4020     6:   -2.06245     7:    1.56122     8:   -8.20375    
      9:  -0.832491    10:    1.37437    11:   -3.80937    12:   -5.40031    
     13:    6.56428    14:   -2.57472    15:  -0.933260    16:    1.56722    
     17:  -0.373131    18:   -2.96167    19:   0.503187    20:    1.20905    
     21:   -2.95511    22:    1.91856    23:   0.510534    24:   -2.65883    
     25:   -1.36673    26:    3.67459    27:   -3.06381    28:   0.460176    
     29:   0.726505    30:   -2.79952    
;
_pd_proc_ls_peak_cutoff 0.00200
_pd_proc_ls_profile_function
;
 CW Profile function number 2 with  18 terms
 Profile coefficients for Simpson's rule integration of pseudovoigt function
 C.J. Howard (1982). J. Appl. Cryst.,15,615-620.
 P. Thompson, D.E. Cox & J.B. Hastings (1987). J. Appl. Cryst.,20,79-83.
 #1(GU)   =    0.000 #2(GV)   =   94.949 #3(GW)   =  -23.896
 #4(LX)   =    9.634 #5(LY)   =    0.000 #6(trns) =    0.630
 #7(asym) =   8.4672 #8(shft) =   1.9369 #9(GP)   =    0.000
 #10(stec)=     0.00 #11(ptec)=    -2.94 #12(sfec)=     0.00
 #13(L11) =    0.000 #14(L22) =    0.000 #15(L33) =    0.000
 #16(L12) =    0.000 #17(L13) =    0.000 #18(L23) =    0.000
 Peak tails are ignored  where the intensity is below 0.0020 times the peak
   Aniso. broadening axis   0.0   0.0   1.0
;
_pd_proc_ls_prof_R_factor 0.0615
_pd_proc_ls_prof_wR_expected 0.0525
_pd_proc_ls_prof_wR_factor 0.0865
_pd_proc_number_of_points 19500
_pd_spec_mounting 'powder on Mylar film'
_pd_spec_mount_mode transmission
_pd_spec_shape flat_sheet
_pd_spec_size_axial 8
_pd_spec_size_equat 0.1
_refine_ls_goodness_of_fit_all 1.65
_refine_ls_matrix_type full
_refine_ls_number_parameters 51
_refine_ls_number_restraints 0
_refine_ls_R_Fsqd_factor 0.06299
_refine_ls_shift/su_max 0.04
_refine_ls_shift/su_mean 0.00
_cod_data_source_file La0075Ta2O5113H2O047.cif
_cod_data_source_block LA0.075TA2O5.113(0.47H2O)_publ
_cod_depositor_comments
;
The following automatic conversions were performed:

data item '_geom_angle_publ_flag' value 'N' was changed to 'n' in
accordance with the built-in table derived from the CIF Core
dictionary named 'cif_core.dic' version 2.4.5 last updated on
2014-11-21 (76 times).

data item '_geom_bond_publ_flag' value 'N' was changed to 'n' in
accordance with the built-in table derived from the CIF Core
dictionary named 'cif_core.dic' version 2.4.5 last updated on
2014-11-21 (46 times).

Automatic conversion script
Id: cif_fix_values 8369 2020-08-20 11:38:08Z andrius 
;
_cod_original_cell_volume 540.019(7)
_cod_original_formula_sum 'La0.11 O8.70 Ta3'
_cod_database_code 1562615
_gsas_exptl_extinct_corr_t_min 1.00000
_gsas_exptl_extinct_corr_t_max 1.00000

loop_
_symmetry_equiv_pos_site_id
_symmetry_equiv_pos_as_xyz
1 +x,+y,+z
2 -x+1/2,+y+1/2,+z
3 +x+1/2,-y+1/2,+z
4 -x,-y,+z
-1 -x,-y,-z
-2 +x+1/2,-y+1/2,-z
-3 -x+1/2,+y+1/2,-z
-4 +x,+y,-z
101 +x+1/2,+y+1/2,+z+1/2
102 -x,+y,+z+1/2
103 +x,-y,+z+1/2
104 -x+1/2,-y+1/2,+z+1/2
-101 -x+1/2,-y+1/2,-z+1/2
-102 +x,-y,-z+1/2
-103 -x,+y,-z+1/2
-104 +x+1/2,+y+1/2,-z+1/2

loop_
_atom_site_type_symbol
_atom_site_label
_atom_site_fract_x
_atom_site_fract_y
_atom_site_fract_z
_atom_site_occupancy
_atom_site_thermal_displace_type
_atom_site_U_iso_or_equiv
_atom_site_symmetry_multiplicity
Ta Ta1 0.22949(7) 0.23272(14) 0.0 1.0 Uiso 0.01055(33) 8
Ta Ta2 0.0 0.0 0.25 1.0 Uiso 0.0064(4) 4
O O1 0.1475(5) 0.1917(9) 0.2969(9) 1.0 Uiso 0.0155(17) 16
O O2 0.1904(8) 0.4904(15) 0.0 1.0 Uiso 0.0155(17) 8
O O3 0.0659(8) 0.1297(12) 0.0 1.0 Uiso 0.0155(17) 8
La La 0.0 0.5 0.25 0.1132(23) Uiso 0.037 4
O H2O 0.0 0.5 0.25 0.7 Uiso 0.037 4

loop_
_atom_type_symbol
_atom_type_number_in_cell
_atom_type_scat_dispersion_real
_atom_type_scat_dispersion_imag
_atom_type_scat_Cromer_Mann_a1
_atom_type_scat_Cromer_Mann_a2
_atom_type_scat_Cromer_Mann_a3
_atom_type_scat_Cromer_Mann_a4
_atom_type_scat_Cromer_Mann_b1
_atom_type_scat_Cromer_Mann_b2
_atom_type_scat_Cromer_Mann_b3
_atom_type_scat_Cromer_Mann_b4
_atom_type_scat_Cromer_Mann_c
_atom_type_scat_source
Ta 12.0 0.000 0.000 29.2024 1.77333 15.2293 9.37046 14.5135 0.29598 4.76492 63.3644 9.24354 International_Tables_Vol_C
O 34.8 0.000 0.000 3.04850 13.2771 2.28680 5.70110 1.54630 0.32390 0.86700 32.9089 0.25080 International_Tables_Vol_C
La 0.453 0.000 0.000 20.5780 2.94817 19.5990 0.24448 11.3727 18.7726 3.28719 133.124 2.14678 International_Tables_Vol_C

loop_
_geom_angle_atom_site_label_1
_geom_angle_atom_site_label_2
_geom_angle_atom_site_label_3
_geom_angle
_geom_angle_site_symmetry_1
_geom_angle_site_symmetry_2
_geom_angle_site_symmetry_3
_geom_angle_publ_flag
O1 Ta1 O1 130.35(31) 1_555 . -4_555 n
O1 Ta1 O1 158.59(20) 1_555 . 104_554 n
O1 Ta1 O1 70.92(25) 1_555 . -101_665 n
O1 Ta1 O2 92.39(19) 1_555 . 1_555 n
O1 Ta1 O2 93.29(18) 1_555 . 2_545 n
O1 Ta1 O3 65.25(15) 1_555 . 1_555 n
O1 Ta1 O1 70.92(25) -4_555 . 104_554 n
O1 Ta1 O1 158.59(20) -4_555 . -101_665 n
O1 Ta1 O2 92.39(19) -4_555 . 1_555 n
O1 Ta1 O2 93.29(18) -4_555 . 2_545 n
O1 Ta1 O3 65.25(15) -4_555 . 1_555 n
O1 Ta1 O1 87.73(33) 104_554 . -101_665 n
O1 Ta1 O2 83.15(24) 104_554 . 1_555 n
O1 Ta1 O2 87.11(24) 104_554 . 2_545 n
O1 Ta1 O3 136.13(16) 104_554 . 1_555 n
O1 Ta1 O2 83.15(24) -101_665 . 1_555 n
O1 Ta1 O2 87.11(24) -101_665 . 2_545 n
O1 Ta1 O3 136.13(16) -101_444 . 1_555 n
O2 Ta1 O2 166.46(23) 1_555 . 2_545 n
O2 Ta1 O3 100.0(4) 1_555 . 1_555 n
O2 Ta1 O3 93.5(4) 2_545 . 1_555 n
O1 Ta2 O1 162.82(33) 1_555 . 4_555 n
O1 Ta2 O1 83.4(4) 1_555 . -102_665 n
O1 Ta2 O1 99.20(35) 1_555 . -103_665 n
O1 Ta2 O3 64.66(25) 1_555 . 1_555 n
O1 Ta2 O3 132.35(26) 1_555 . 4_555 n
O1 Ta2 O3 80.86(29) 1_555 . 102_334 n
O1 Ta2 O3 85.03(30) 1_555 . 103_334 n
O1 Ta2 O1 99.20(35) 4_555 . -102_665 n
O1 Ta2 O1 83.4(4) 4_555 . -103_665 n
O1 Ta2 O3 132.35(26) 4_555 . 1_555 n
O1 Ta2 O3 64.66(25) 4_555 . 4_555 n
O1 Ta2 O3 85.03(30) 4_555 . 102_334 n
O1 Ta2 O3 80.86(29) 4_555 . 103_334 n
O1 Ta2 O1 162.82(33) -102_665 . -103_665 n
O1 Ta2 O3 85.03(30) -102_444 . 1_555 n
O1 Ta2 O3 80.86(29) -102_444 . 4_555 n
O1 Ta2 O3 132.35(26) -102_444 . 102_334 n
O1 Ta2 O3 64.66(25) -102_444 . 103_334 n
O1 Ta2 O3 80.86(29) -103_444 . 1_555 n
O1 Ta2 O3 85.03(30) -103_444 . 4_555 n
O1 Ta2 O3 64.66(25) -103_444 . 102_334 n
O1 Ta2 O3 132.35(26) -103_444 . 103_334 n
O3 Ta2 O3 69.4(4) 1_555 . 4_555 n
O3 Ta2 O3 126.1(5) 1_555 . 102_334 n
O3 Ta2 O3 139.7(5) 1_555 . 103_334 n
O3 Ta2 O3 139.7(5) 4_555 . 102_334 n
O3 Ta2 O3 126.1(5) 4_555 . 103_334 n
O3 Ta2 O3 69.4(4) 102_334 . 103_334 n
Ta1 O1 Ta1 109.08(25) 1_555 . 104_555 n
Ta1 O1 Ta2 104.36(27) 1_555 . 1_555 n
Ta1 O1 Ta2 141.17(31) 104_555 . 1_555 n
Ta1 O2 Ta1 140.9(5) 1_555 . 2_555 n
Ta1 O2 La 101.29(34) 1_555 . 1_555 n
Ta1 O2 La 101.29(34) 1_555 . -1_565 n
Ta1 O2 La 108.6(4) 2_555 . 1_555 n
Ta1 O2 La 108.6(4) 2_555 . -1_565 n
La O2 La 79.07(24) 1_555 . -1_565 n
Ta1 O3 Ta2 119.55(25) 1_555 . 1_555 n
Ta1 O3 Ta2 119.55(25) 1_555 . -1_555 n
Ta2 O3 Ta2 110.6(4) 1_555 . -1_555 n
O2 La O2 100.93(24) 1_555 . 4_565 n
O2 La O2 177.0(5) 1_555 . 102_555 n
O2 La O2 79.15(24) 1_555 . 103_565 n
O2 La La 50.47(12) 1_555 . -1_565 n
O2 La La 129.53(12) 1_555 . -1_566 n
O2 La O2 79.15(24) 4_565 . 102_555 n
O2 La O2 177.0(5) 4_565 . 103_565 n
O2 La La 50.47(12) 4_565 . -1_565 n
O2 La La 129.53(12) 4_565 . -1_566 n
O2 La O2 100.93(24) 102_555 . 103_565 n
O2 La La 129.53(12) 102_334 . -1_565 n
O2 La La 50.47(12) 102_334 . -1_566 n
O2 La La 129.53(12) 103_344 . -1_565 n
O2 La La 50.47(12) 103_344 . -1_566 n
La La La 180.0 -1_565 . -1_566 n

loop_
_geom_bond_atom_site_label_1
_geom_bond_atom_site_label_2
_geom_bond_distance
_geom_bond_site_symmetry_1
_geom_bond_site_symmetry_2
_geom_bond_publ_flag
Ta1 O1 2.238(6) . 1_555 n
Ta1 O1 2.238(6) . -4_555 n
Ta1 O1 2.005(6) . 104_554 n
Ta1 O1 2.005(6) . -101_444 n
Ta1 O2 1.919(11) . 1_555 n
Ta1 O2 1.963(11) . 2_545 n
Ta1 O3 1.929(8) . 1_555 n
Ta1 La 3.5940(8) . 1_555 n
Ta1 La 3.5940(8) . -1_565 n
Ta2 O1 2.148(6) . 1_555 n
Ta2 O1 2.148(6) . 4_555 n
Ta2 O1 2.148(6) . -102_444 n
Ta2 O1 2.148(6) . -103_444 n
Ta2 O3 2.080(5) . 1_555 n
Ta2 O3 2.080(5) . 4_555 n
Ta2 O3 2.080(5) . 102_555 n
Ta2 O3 2.080(5) . 103_555 n
Ta2 La 3.630550(30) . 1_545 n
Ta2 La 3.630550(30) . 1_555 n
O1 Ta1 2.238(6) . 1_555 n
O1 Ta1 2.005(6) . 104_555 n
O1 Ta2 2.148(6) . 1_555 n
O1 La 2.772(7) . 1_555 n
O2 Ta1 1.919(11) . 1_555 n
O2 Ta1 1.963(11) . 2_555 n
O2 La 2.686(7) . 1_555 n
O2 La 2.686(7) . -1_565 n
O3 Ta1 1.929(8) . 1_555 n
O3 Ta2 2.080(5) . 1_555 n
O3 Ta2 2.080(5) . -1_555 n
La Ta1 3.5940(8) . 1_555 n
La Ta1 3.5940(8) . 4_565 n
La Ta1 3.5940(8) . 102_555 n
La Ta1 3.5940(8) . 103_565 n
La Ta2 3.630550(30) . 1_555 n
La Ta2 3.630550(30) . 1_565 n
La O1 2.772(7) . 1_555 n
La O1 2.772(7) . 4_565 n
La O1 2.772(7) . -102_454 n
La O1 2.772(7) . -103_444 n
La O2 2.686(7) . 1_555 n
La O2 2.686(7) . 4_565 n
La O2 2.686(7) . 102_555 n
La O2 2.686(7) . 103_565 n
La La 3.420050(30) . -1_565 n
La La 3.420050(30) . -1_566 n
